data_1501990
loop_
_publ_author_name
'Hong, Bor-Cherng'
'Dange, Nitin S.'
'Hsu, Che-Sheng'
'Liao, Ju-Hsiou'
'Lee, Gene-Hsiang'

_publ_section_title
;
 Dynamic kinetic asymmetric synthesis of five contiguous stereogenic
 centers by sequential organocatalytic stetter and Michael-aldol reaction:
 enantioselective synthesis of fully substituted cyclopentanols bearing a
 quaternary stereocenter.
;
_journal_issue 6
_journal_name_full 'Organic letters'
_journal_page_first 1338
_journal_page_last 1341
_journal_paper_doi 10.1021/ol200006e
_journal_volume 13
_journal_year 2011
_chemical_absolute_configuration ad
_chemical_formula_sum 'C10 H10.5 Br0.5 N O2'
_chemical_formula_weight 216.65
_chemical_name_systematic
; 
 ? 
;
_space_group_IT_number 4
_symmetry_cell_setting monoclinic
_symmetry_space_group_name_Hall 'P 2yb'
_symmetry_space_group_name_H-M 'P 1 21 1'
_atom_sites_solution_hydrogens geom
_atom_sites_solution_primary direct
_atom_sites_solution_secondary difmap
_audit_creation_method SHELXL-97
_cell_angle_alpha 90.00
_cell_angle_beta 112.947(3)
_cell_angle_gamma 90.00
_cell_formula_units_Z 4
_cell_length_a 12.6085(17)
_cell_length_b 5.7821(8)
_cell_length_c 15.108(2)
_cell_measurement_reflns_used 1628
_cell_measurement_temperature 200(2)
_cell_measurement_theta_max 20.66
_cell_measurement_theta_min 2.69
_cell_volume 1014.3(2)
_computing_cell_refinement 'Bruker SAINT'
_computing_data_collection 'Bruker SMART'
_computing_data_reduction 'Bruker SAINT'
_computing_molecular_graphics 'Bruker SHELXTL'
_computing_publication_material 'Bruker SHELXTL'
_computing_structure_refinement 'SHELXL-97 (Sheldrick, 1997)'
_computing_structure_solution 'SHELXS-97 (Sheldrick, 1990)'
_diffrn_ambient_temperature 200(2)
_diffrn_measured_fraction_theta_full 0.997
_diffrn_measured_fraction_theta_max 0.997
_diffrn_measurement_device_type 'BRUKER SMART APEXCCD area detector'
_diffrn_measurement_method 'omega scans'
_diffrn_radiation_monochromator graphite
_diffrn_radiation_source 'fine-focus sealed tube'
_diffrn_radiation_type MoK\a
_diffrn_radiation_wavelength 0.71073
_diffrn_reflns_av_R_equivalents 0.0462
_diffrn_reflns_av_sigmaI/netI 0.0896
_diffrn_reflns_limit_h_max 16
_diffrn_reflns_limit_h_min -14
_diffrn_reflns_limit_k_max 7
_diffrn_reflns_limit_k_min -7
_diffrn_reflns_limit_l_max 19
_diffrn_reflns_limit_l_min -19
_diffrn_reflns_number 9996
_diffrn_reflns_theta_full 27.50
_diffrn_reflns_theta_max 27.50
_diffrn_reflns_theta_min 1.46
_exptl_absorpt_coefficient_mu 2.053
_exptl_absorpt_correction_T_max 0.8867
_exptl_absorpt_correction_T_min 0.3722
_exptl_absorpt_correction_type multi-scan
_exptl_crystal_colour colorless
_exptl_crystal_density_diffrn 1.419
_exptl_crystal_density_meas ?
_exptl_crystal_density_method 'not measured'
_exptl_crystal_description needle
_exptl_crystal_F_000 444
_exptl_crystal_size_max 0.60
_exptl_crystal_size_mid 0.15
_exptl_crystal_size_min 0.06
_refine_diff_density_max 0.693
_refine_diff_density_min -0.501
_refine_diff_density_rms 0.092
_refine_ls_abs_structure_details 'Flack H D (1983), Acta Cryst. A39, 876-881'
_refine_ls_abs_structure_Flack 0.02(2)
_refine_ls_extinction_method none
_refine_ls_goodness_of_fit_ref 1.064
_refine_ls_hydrogen_treatment constr
_refine_ls_matrix_type full
_refine_ls_number_parameters 234
_refine_ls_number_reflns 4600
_refine_ls_number_restraints 9
_refine_ls_restrained_S_all 1.093
_refine_ls_R_factor_all 0.1166
_refine_ls_R_factor_gt 0.0713
_refine_ls_shift/su_max 0.008
_refine_ls_shift/su_mean 0.000
_refine_ls_structure_factor_coef Fsqd
_refine_ls_weighting_details 'calc w=1/[\s^2^(Fo^2^)+(0.0882P)^2^+0.2116P] where P=(Fo^2^+2Fc^2^)/3'
_refine_ls_weighting_scheme calc
_refine_ls_wR_factor_gt 0.1695
_refine_ls_wR_factor_ref 0.2014
_reflns_number_gt 2844
_reflns_number_total 4600
_reflns_threshold_expression >2sigma(I)
_cod_data_source_file ol200006e_si_005.cif
_cod_data_source_block ic14704
_cod_depositor_comments
;
The following automatic conversions were performed:

'_symmetry_cell_setting' value 'Monoclinic' changed to 'monoclinic'
according to /home/saulius/struct/CIF-dictionaries/cif_core.dic
dictionary named 'cif_core.dic' version 2.4.1 from 2010-06-29.

Automatic conversion script
Id: cif_fix_values 1715 2011-07-08 13:25:40Z adriana 

The following automatic conversions were performed:

'_exptl_crystal_density_meas' value 'not_measured' was changed to '?'
- the value is perceived as not measured.

Automatic conversion script
Id: cif_fix_values 3008 2015-01-20 13:52:24Z robertas 
;
_cod_original_sg_symbol_H-M P2(1)
_cod_original_formula_sum 'C10 H10.50 Br0.50 N O2'
_cod_database_code 1501990

loop_
_symmetry_equiv_pos_as_xyz
'x, y, z'
'-x, y+1/2, -z'

loop_
_atom_site_label
_atom_site_type_symbol
_atom_site_fract_x
_atom_site_fract_y
_atom_site_fract_z
_atom_site_U_iso_or_equiv
_atom_site_adp_type
_atom_site_occupancy
_atom_site_symmetry_multiplicity
_atom_site_calc_flag
_atom_site_refinement_flags
_atom_site_disorder_assembly
_atom_site_disorder_group
Br Br 0.59992(9) 0.3915(2) 0.09798(5) 0.1034(4) Uani 1 1 d . . .
O1 O 0.8125(3) -0.1536(7) 0.7096(3) 0.0520(10) Uani 1 1 d . . .
H1 H 0.8030 -0.1810 0.7592 0.078 Uiso 1 1 calc R . .
O2 O 0.5817(4) -0.2571(8) 0.4966(4) 0.0640(13) Uani 1 1 d . . .
O3 O 1.0783(8) 0.0300(17) 0.6083(8) 0.0645(19) Uiso 0.557(9) 1 d P A 1
O4 O 0.9681(9) -0.2482(18) 0.6012(8) 0.069(2) Uiso 0.557(9) 1 d P A 1
O3' O 1.0629(10) 0.092(2) 0.5672(10) 0.0645(19) Uiso 0.443(9) 1 d P A 2
O4' O 0.9880(11) -0.182(2) 0.6341(10) 0.069(2) Uiso 0.443(9) 1 d P A 2
N1 N 0.7184(5) 0.0507(13) 0.8151(4) 0.0692(17) Uani 1 1 d . . .
N2 N 0.9820(11) -0.038(2) 0.6020(9) 0.0507(19) Uiso 0.557(9) 1 d PD A 1
N2' N 0.9851(13) 0.000(3) 0.5853(12) 0.0507(19) Uiso 0.443(9) 1 d PD A 2
C1 C 0.7770(4) 0.0788(10) 0.6794(4) 0.0399(12) Uani 1 1 d . . .
C2 C 0.6948(4) 0.0704(9) 0.5716(3) 0.0327(10) Uani 1 1 d . . .
H2 H 0.6570 0.2212 0.5536 0.039 Uiso 1 1 calc R . .
C3 C 0.7718(4) 0.0335(10) 0.5160(4) 0.0354(11) Uani 1 1 d . A .
H3 H 0.7846 -0.1333 0.5142 0.042 Uiso 1 1 calc R . .
C4 C 0.8887(4) 0.1450(11) 0.5805(4) 0.0470(14) Uani 1 1 d D . .
H4 H 0.9058 0.2786 0.5483 0.056 Uiso 0.557(9) 1 calc PR A 1
H4' H 0.8953 0.2879 0.5481 0.056 Uiso 0.443(9) 1 calc PR A 2
C5 C 0.8784(4) 0.2200(12) 0.6762(4) 0.0487(14) Uani 1 1 d D A .
H5 H 0.8476 0.3776 0.6627 0.058 Uiso 0.557(9) 1 calc PR A 1
H5' H 0.8627 0.3861 0.6757 0.058 Uiso 0.443(9) 1 calc PR A 2
C6 C 0.9904(10) 0.249(2) 0.7640(7) 0.052(2) Uiso 0.557(9) 1 d PD A 1
H6A H 1.0200 0.0968 0.7875 0.062 Uiso 0.557(9) 1 calc PR A 1
H6B H 1.0459 0.3238 0.7434 0.062 Uiso 0.557(9) 1 calc PR A 1
C7 C 0.9841(11) 0.386(3) 0.8469(8) 0.069(3) Uiso 0.557(9) 1 d PD A 1
H7A H 0.9342 0.3072 0.8723 0.083 Uiso 0.557(9) 1 calc PR A 1
H7B H 0.9511 0.5373 0.8241 0.083 Uiso 0.557(9) 1 calc PR A 1
C8 C 1.1027(13) 0.416(4) 0.9260(11) 0.096(4) Uiso 0.557(9) 1 d PD A 1
H8A H 1.0964 0.5041 0.9777 0.144 Uiso 0.557(9) 1 calc PR A 1
H8B H 1.1518 0.4961 0.9011 0.144 Uiso 0.557(9) 1 calc PR A 1
H8C H 1.1348 0.2669 0.9494 0.144 Uiso 0.557(9) 1 calc PR A 1
C6' C 0.9888(12) 0.157(3) 0.7616(9) 0.052(2) Uiso 0.443(9) 1 d PD A 2
H6'A H 0.9934 -0.0097 0.7685 0.062 Uiso 0.443(9) 1 calc PR A 2
H6'B H 1.0544 0.2079 0.7483 0.062 Uiso 0.443(9) 1 calc PR A 2
C7' C 0.9968(15) 0.263(4) 0.8553(11) 0.069(3) Uiso 0.443(9) 1 d PD A 2
H7'A H 0.9391 0.1893 0.8735 0.083 Uiso 0.443(9) 1 calc PR A 2
H7'B H 0.9759 0.4248 0.8436 0.083 Uiso 0.443(9) 1 calc PR A 2
C8' C 1.1116(17) 0.249(5) 0.9412(15) 0.096(4) Uiso 0.443(9) 1 d PD A 2
H8'A H 1.1048 0.3241 0.9955 0.144 Uiso 0.443(9) 1 calc PR A 2
H8'B H 1.1699 0.3253 0.9258 0.144 Uiso 0.443(9) 1 calc PR A 2
H8'C H 1.1324 0.0902 0.9565 0.144 Uiso 0.443(9) 1 calc PR A 2
C9 C 0.7192(4) 0.1807(10) 0.7416(4) 0.0409(12) Uani 1 1 d . . .
C10 C 0.6664(5) 0.3867(13) 0.7208(4) 0.0511(13) Uani 1 1 d . . .
H10 H 0.6673 0.4711 0.6687 0.061 Uiso 1 1 calc R . .
C11 C 0.6105(7) 0.4749(13) 0.7766(6) 0.073(2) Uani 1 1 d . . .
H11 H 0.5741 0.6181 0.7625 0.088 Uiso 1 1 calc R . .
C12 C 0.6099(6) 0.3471(19) 0.8527(4) 0.075(2) Uani 1 1 d . . .
H12 H 0.5727 0.4003 0.8912 0.090 Uiso 1 1 calc R . .
C13 C 0.6657(7) 0.1385(17) 0.8704(5) 0.082(3) Uani 1 1 d . . .
H13 H 0.6676 0.0530 0.9231 0.098 Uiso 1 1 calc R . .
C14 C 0.6042(4) -0.1093(12) 0.5554(3) 0.0392(11) Uani 1 1 d . . .
H14 H 0.5624 -0.1049 0.5943 0.047 Uiso 1 1 calc R . .
C15 C 0.7256(4) 0.1204(10) 0.4137(4) 0.0373(12) Uani 1 1 d . . .
C16 C 0.6727(5) 0.3357(10) 0.3883(4) 0.0437(14) Uani 1 1 d . A .
H16 H 0.6633 0.4278 0.4352 0.052 Uiso 1 1 calc R . .
C17 C 0.6339(5) 0.4148(12) 0.2948(4) 0.0517(14) Uani 1 1 d . . .
H17 H 0.5977 0.5578 0.2782 0.062 Uiso 1 1 calc R A .
C18 C 0.6498(6) 0.2776(13) 0.2265(4) 0.0575(17) Uani 1 1 d . A .
C19 C 0.7028(6) 0.0688(14) 0.2488(5) 0.0620(17) Uani 1 1 d . . .
H19 H 0.7143 -0.0204 0.2020 0.074 Uiso 1 1 calc R A .
C20 C 0.7391(5) -0.0076(11) 0.3422(4) 0.0516(15) Uani 1 1 d . A .
H20 H 0.7743 -0.1517 0.3576 0.062 Uiso 1 1 calc R . .

loop_
_atom_site_aniso_label
_atom_site_aniso_U_11
_atom_site_aniso_U_22
_atom_site_aniso_U_33
_atom_site_aniso_U_23
_atom_site_aniso_U_13
_atom_site_aniso_U_12
Br 0.1324(8) 0.1382(8) 0.0465(4) 0.0193(5) 0.0423(4) 0.0245(7)
O1 0.046(2) 0.050(2) 0.058(2) 0.016(2) 0.0189(18) 0.008(2)
O2 0.050(2) 0.061(3) 0.097(4) -0.025(3) 0.046(2) -0.019(2)
N1 0.060(3) 0.096(4) 0.057(3) 0.027(3) 0.028(3) 0.017(3)
C1 0.033(3) 0.045(3) 0.040(3) 0.009(2) 0.013(2) 0.003(3)
C2 0.028(2) 0.033(3) 0.039(2) 0.003(2) 0.0155(19) 0.003(2)
C3 0.022(2) 0.040(3) 0.046(3) 0.000(2) 0.016(2) -0.001(2)
C4 0.022(2) 0.069(4) 0.050(3) 0.001(3) 0.014(2) 0.000(3)
C5 0.024(3) 0.069(4) 0.048(3) -0.007(3) 0.009(2) -0.008(3)
C9 0.032(3) 0.052(3) 0.035(3) 0.002(2) 0.009(2) -0.003(3)
C10 0.059(3) 0.053(3) 0.056(3) 0.006(3) 0.039(3) 0.003(3)
C11 0.076(5) 0.068(5) 0.089(5) -0.010(4) 0.049(4) 0.000(4)
C12 0.060(4) 0.129(8) 0.046(3) -0.015(5) 0.032(3) 0.001(5)
C13 0.069(5) 0.126(8) 0.056(4) 0.043(4) 0.029(3) 0.026(5)
C14 0.023(2) 0.047(3) 0.047(2) -0.007(3) 0.0131(19) -0.006(3)
C15 0.026(2) 0.047(3) 0.044(3) -0.005(2) 0.018(2) -0.004(2)
C16 0.041(3) 0.052(4) 0.046(3) -0.009(3) 0.026(2) -0.006(3)
C17 0.054(3) 0.055(4) 0.048(3) 0.009(3) 0.021(2) 0.004(3)
C18 0.057(4) 0.080(5) 0.040(3) 0.006(3) 0.025(3) -0.007(4)
C19 0.067(4) 0.078(5) 0.053(4) -0.016(4) 0.037(3) -0.002(4)
C20 0.047(3) 0.055(4) 0.060(4) -0.010(3) 0.029(3) 0.005(3)

loop_
_atom_type_symbol
_atom_type_description
_atom_type_scat_dispersion_real
_atom_type_scat_dispersion_imag
_atom_type_scat_source
C C 0.0033 0.0016 'International Tables Vol C Tables 4.2.6.8 and 6.1.1.4'
H H 0.0000 0.0000 'International Tables Vol C Tables 4.2.6.8 and 6.1.1.4'
N N 0.0061 0.0033 'International Tables Vol C Tables 4.2.6.8 and 6.1.1.4'
O O 0.0106 0.0060 'International Tables Vol C Tables 4.2.6.8 and 6.1.1.4'
Br Br -0.2901 2.4595 'International Tables Vol C Tables 4.2.6.8 and 6.1.1.4'

loop_
_geom_angle_atom_site_label_1
_geom_angle_atom_site_label_2
_geom_angle_atom_site_label_3
_geom_angle
C9 N1 C13 117.7(7)
O4 N2 O3 116.4(11)
O4 N2 C4 126.3(11)
O3 N2 C4 116.6(10)
O3' N2' O4' 129.4(13)
O3' N2' C4 117.3(12)
O4' N2' C4 109.8(12)
O1 C1 C9 109.5(4)
O1 C1 C5 110.4(4)
C9 C1 C5 114.9(5)
O1 C1 C2 107.6(5)
C9 C1 C2 112.1(4)
C5 C1 C2 102.0(4)
C14 C2 C3 115.0(4)
C14 C2 C1 110.4(4)
C3 C2 C1 105.8(4)
C15 C3 C2 116.2(4)
C15 C3 C4 113.4(4)
C2 C3 C4 104.4(4)
N2' C4 N2 13.1(9)
N2' C4 C3 111.2(8)
N2 C4 C3 108.1(7)
N2' C4 C5 118.9(8)
N2 C4 C5 109.4(6)
C3 C4 C5 107.1(4)
C6 C5 C6' 20.2(7)
C6 C5 C1 122.2(7)
C6' C5 C1 110.1(8)
C6 C5 C4 116.9(6)
C6' C5 C4 109.8(7)
C1 C5 C4 104.6(5)
C7 C6 C5 116.7(10)
C6 C7 C8 111.0(12)
C7' C6' C5 113.7(12)
C6' C7' C8' 118.2(16)
C10 C9 N1 121.9(5)
C10 C9 C1 121.0(5)
N1 C9 C1 117.1(5)
C9 C10 C11 120.4(6)
C12 C11 C10 118.8(8)
C13 C12 C11 118.0(6)
N1 C13 C12 123.2(6)
O2 C14 C2 124.7(5)
C20 C15 C16 117.2(5)
C20 C15 C3 120.6(5)
C16 C15 C3 122.1(5)
C17 C16 C15 121.2(5)
C18 C17 C16 118.6(6)
C19 C18 C17 121.9(6)
C19 C18 Br 119.6(5)
C17 C18 Br 118.5(5)
C18 C19 C20 118.3(6)
C15 C20 C19 122.7(6)

loop_
_geom_bond_atom_site_label_1
_geom_bond_atom_site_label_2
_geom_bond_distance
Br C18 1.910(6)
O1 C1 1.434(7)
O2 C14 1.185(7)
O3 N2 1.244(16)
O4 N2 1.229(16)
O3' N2' 1.237(18)
O4' N2' 1.27(2)
N1 C9 1.343(7)
N1 C13 1.353(10)
N2 C4 1.519(12)
N2' C4 1.455(14)
C1 C9 1.515(8)
C1 C5 1.533(8)
C1 C2 1.554(7)
C2 C14 1.492(8)
C2 C3 1.526(7)
C3 C15 1.510(7)
C3 C4 1.555(7)
C4 C5 1.563(8)
C5 C6 1.524(11)
C5 C6' 1.528(13)
C6 C7 1.510(14)
C7 C8 1.517(15)
C6' C7' 1.509(16)
C7' C8' 1.523(17)
C9 C10 1.341(9)
C10 C11 1.390(9)
C11 C12 1.369(11)
C12 C13 1.369(13)
C15 C20 1.374(8)
C15 C16 1.394(8)
C16 C17 1.381(7)
C17 C18 1.376(9)
C18 C19 1.357(10)
C19 C20 1.376(9)
